data_4307865
loop_
_publ_author_name
'Andrea Sella'
'Sarah E. Brown'
'Jonathan W. Steed'
'Derek A. Tocher'

_publ_section_title
;
Synthesis and Solid-State Structures of Pyrazolylmethane Complexes of the
Rare Earths
;
_journal_name_full 'Inorganic Chemistry'
_journal_page_first 1856
_journal_page_last 1864
_journal_paper_doi 10.1021/ic062370f
_journal_volume 46
_journal_year 2007
_chemical_formula_sum 'C52 H73 N6 O6 Sm'
_chemical_formula_weight 1028.51
_chemical_name_common 'samarium(tris(3,5-dimethylpyrazolyl)methane tris-(2,6-dimethylphenoxide)'
_chemical_name_systematic
;
 ?
;
_space_group_IT_number 2
_symmetry_cell_setting triclinic
_symmetry_space_group_name_Hall '-P 1'
_symmetry_space_group_name_H-M 'P -1'
_atom_sites_solution_hydrogens geom
_atom_sites_solution_primary direct
_atom_sites_solution_secondary difmap
_audit_creation_method SHELXL-97
_cell_angle_alpha 60.6900(10)
_cell_angle_beta 77.2960(10)
_cell_angle_gamma 82.4930(10)
_cell_formula_units_Z 2
_cell_length_a 12.4975(8)
_cell_length_b 16.2324(10)
_cell_length_c 16.3598(10)
_cell_measurement_temperature 150(2)
_cell_volume 2822.1(3)
_computing_cell_refinement 'Bruker SAINT'
_computing_data_collection 'Bruker SMART'
_computing_data_reduction 'Bruker SAINT'
_computing_structure_refinement 'SHELXL-97 (Sheldrick, 1997)'
_computing_structure_solution 'SHELXS-97 (Sheldrick, 1990)'
_diffrn_ambient_temperature 293(2)
_diffrn_measured_fraction_theta_full 0.985
_diffrn_measured_fraction_theta_max 0.915
_diffrn_measurement_device_type 'Bruker SMART APEX'
_diffrn_measurement_method '\w rotation with narrow frames'
_diffrn_radiation_monochromator graphite
_diffrn_radiation_source 'fine-focus sealed tube'
_diffrn_radiation_type MoK\a
_diffrn_radiation_wavelength 0.71073
_diffrn_reflns_av_R_equivalents 0.0175
_diffrn_reflns_av_sigmaI/netI 0.0259
_diffrn_reflns_limit_h_max 16
_diffrn_reflns_limit_h_min -16
_diffrn_reflns_limit_k_max 21
_diffrn_reflns_limit_k_min -21
_diffrn_reflns_limit_l_max 21
_diffrn_reflns_limit_l_min -21
_diffrn_reflns_number 24626
_diffrn_reflns_theta_full 26.00
_diffrn_reflns_theta_max 28.28
_diffrn_reflns_theta_min 1.48
_diffrn_standards_number 0
_exptl_absorpt_coefficient_mu 1.088
_exptl_absorpt_correction_T_max 0.8990
_exptl_absorpt_correction_T_min 0.7019
_exptl_absorpt_correction_type multi-scan
_exptl_crystal_colour colourless
_exptl_crystal_density_diffrn 1.210
_exptl_crystal_density_method 'not measured'
_exptl_crystal_description plate
_exptl_crystal_F_000 1074
_exptl_crystal_size_max 0.35
_exptl_crystal_size_mid 0.35
_exptl_crystal_size_min 0.10
_refine_diff_density_max 1.941
_refine_diff_density_min -0.701
_refine_diff_density_rms 0.155
_refine_ls_extinction_coef 0.0000(4)
_refine_ls_extinction_expression Fc^*^=kFc[1+0.001xFc^2^\l^3^/sin(2\q)]^-1/4^
_refine_ls_extinction_method SHELXL
_refine_ls_goodness_of_fit_ref 1.104
_refine_ls_hydrogen_treatment mixed
_refine_ls_matrix_type full
_refine_ls_number_parameters 587
_refine_ls_number_reflns 12821
_refine_ls_number_restraints 0
_refine_ls_restrained_S_all 1.104
_refine_ls_R_factor_all 0.0439
_refine_ls_R_factor_gt 0.0414
_refine_ls_shift/su_max 0.589
_refine_ls_shift/su_mean 0.001
_refine_ls_structure_factor_coef Fsqd
_refine_ls_weighting_details 'calc w=1/[\s^2^(Fo^2^)+(0.0860P)^2^+2.5653P] where P=(Fo^2^+2Fc^2^)/3'
_refine_ls_weighting_scheme calc
_refine_ls_wR_factor_gt 0.1266
_refine_ls_wR_factor_ref 0.1290
_reflns_number_gt 11993
_reflns_number_total 12821
_reflns_threshold_expression I>2\s(I)
_cod_data_source_file ic062370fsi20061212_110210_6.cif
_cod_data_source_block str0023-3c
_cod_database_code 4307865

loop_
_symmetry_equiv_pos_as_xyz
'x, y, z'
'-x, -y, -z'

loop_
_atom_site_label
_atom_site_type_symbol
_atom_site_fract_x
_atom_site_fract_y
_atom_site_fract_z
_atom_site_U_iso_or_equiv
_atom_site_adp_type
_atom_site_occupancy
_atom_site_symmetry_multiplicity
_atom_site_calc_flag
_atom_site_refinement_flags
_atom_site_disorder_assembly
_atom_site_disorder_group
Sm1 Sm 0.594773(11) 0.660385(10) 0.654575(10) 0.02537(7) Uani 1 1 d . . .
O1 O 0.65925(18) 0.69212(17) 0.74933(16) 0.0319(5) Uani 1 1 d . . .
O2 O 0.66063(19) 0.52145(17) 0.67615(17) 0.0351(5) Uani 1 1 d . . .
O3 O 0.6640(2) 0.76360(17) 0.50995(17) 0.0355(5) Uani 1 1 d . . .
N5 N 0.4362(2) 0.6323(2) 0.59517(19) 0.0293(5) Uani 1 1 d . . .
N4 N 0.3257(2) 0.75839(18) 0.67674(18) 0.0258(5) Uani 1 1 d . . .
N6 N 0.3278(2) 0.64434(19) 0.62424(18) 0.0269(5) Uani 1 1 d . . .
N2 N 0.3278(2) 0.59341(18) 0.78877(18) 0.0260(5) Uani 1 1 d . . .
N1 N 0.4365(2) 0.57935(19) 0.79239(18) 0.0275(5) Uani 1 1 d . . .
N3 N 0.4348(2) 0.77863(18) 0.64893(18) 0.0273(5) Uani 1 1 d . . .
C1 C 0.2918(2) 0.6667(2) 0.7019(2) 0.0238(5) Uani 1 1 d . . .
H1A H 0.2114 0.6680 0.7146 0.029 Uiso 1 1 calc R . .
C2 C 0.5504(3) 0.4733(3) 0.9092(3) 0.0393(8) Uani 1 1 d . . .
H2A H 0.6076 0.5089 0.8576 0.059 Uiso 1 1 calc R . .
H2B H 0.5603 0.4078 0.9255 0.059 Uiso 1 1 calc R . .
H2C H 0.5534 0.4805 0.9635 0.059 Uiso 1 1 calc R . .
C3 C 0.4420(3) 0.5087(2) 0.8798(2) 0.0296(6) Uani 1 1 d . . .
C4 C 0.3365(3) 0.4784(3) 0.9312(2) 0.0334(7) Uani 1 1 d . . .
H4A H 0.3187 0.4302 0.9935 0.040 Uiso 1 1 calc R . .
C5 C 0.2643(3) 0.5340(2) 0.8716(2) 0.0282(6) Uani 1 1 d . . .
C6 C 0.1425(3) 0.5338(3) 0.8876(2) 0.0379(7) Uani 1 1 d . . .
H6A H 0.1171 0.5818 0.8311 0.057 Uiso 1 1 calc R . .
H6B H 0.1122 0.5461 0.9399 0.057 Uiso 1 1 calc R . .
H6C H 0.1195 0.4731 0.9021 0.057 Uiso 1 1 calc R . .
C7 C 0.5469(3) 0.9137(3) 0.5992(3) 0.0401(8) Uani 1 1 d . . .
H7A H 0.6049 0.8700 0.5953 0.060 Uiso 1 1 calc R . .
H7B H 0.5563 0.9321 0.6447 0.060 Uiso 1 1 calc R . .
H7C H 0.5490 0.9686 0.5379 0.060 Uiso 1 1 calc R . .
C8 C 0.4387(3) 0.8676(2) 0.6300(2) 0.0312(6) Uani 1 1 d . . .
C9 C 0.3324(3) 0.9048(2) 0.6451(3) 0.0365(7) Uani 1 1 d . . .
H9A H 0.3138 0.9656 0.6365 0.044 Uiso 1 1 calc R . .
C10 C 0.2617(3) 0.8336(2) 0.6751(2) 0.0297(6) Uani 1 1 d . . .
C11 C 0.1396(3) 0.8309(3) 0.7023(3) 0.0380(7) Uani 1 1 d . . .
H11A H 0.1157 0.7696 0.7198 0.057 Uiso 1 1 calc R . .
H11B H 0.1076 0.8781 0.6492 0.057 Uiso 1 1 calc R . .
H11C H 0.1169 0.8434 0.7553 0.057 Uiso 1 1 calc R . .
C12 C 0.5505(3) 0.6058(3) 0.4675(3) 0.0424(8) Uani 1 1 d . . .
H12A H 0.6075 0.6058 0.4985 0.064 Uiso 1 1 calc R . .
H12B H 0.5621 0.6557 0.4028 0.064 Uiso 1 1 calc R . .
H12C H 0.5520 0.5462 0.4682 0.064 Uiso 1 1 calc R . .
C13 C 0.4413(3) 0.6210(2) 0.5191(2) 0.0318(6) Uani 1 1 d . . .
C14 C 0.3362(3) 0.6264(3) 0.4994(2) 0.0348(7) Uani 1 1 d . . .
H14A H 0.3187 0.6202 0.4504 0.042 Uiso 1 1 calc R . .
C15 C 0.2643(3) 0.6427(2) 0.5672(2) 0.0285(6) Uani 1 1 d . . .
C16 C 0.1431(3) 0.6556(3) 0.5822(3) 0.0362(7) Uani 1 1 d . . .
H16A H 0.1185 0.6653 0.6368 0.054 Uiso 1 1 calc R . .
H16B H 0.1100 0.6003 0.5927 0.054 Uiso 1 1 calc R . .
H16C H 0.1222 0.7096 0.5269 0.054 Uiso 1 1 calc R . .
C17 C 0.7005(3) 0.7097(2) 0.8071(2) 0.0285(6) Uani 1 1 d . . .
C18 C 0.6361(3) 0.7522(3) 0.8591(3) 0.0379(7) Uani 1 1 d . . .
C19 C 0.6851(4) 0.7718(3) 0.9164(3) 0.0559(11) Uani 1 1 d . . .
H19A H 0.6428 0.8006 0.9503 0.067 Uiso 1 1 calc R . .
C20 C 0.7933(4) 0.7501(4) 0.9243(3) 0.0594(12) Uani 1 1 d . . .
H20A H 0.8239 0.7641 0.9628 0.071 Uiso 1 1 calc R . .
C21 C 0.8562(3) 0.7069(3) 0.8743(3) 0.0468(9) Uani 1 1 d . . .
H21A H 0.9297 0.6920 0.8794 0.056 Uiso 1 1 calc R . .
C22 C 0.8117(3) 0.6855(3) 0.8167(2) 0.0346(7) Uani 1 1 d . . .
C23 C 0.5159(3) 0.7731(3) 0.8559(3) 0.0514(10) Uani 1 1 d . . .
H23A H 0.4848 0.8011 0.8959 0.077 Uiso 1 1 calc R . .
H23B H 0.4795 0.7154 0.8781 0.077 Uiso 1 1 calc R . .
H23C H 0.5067 0.8160 0.7915 0.077 Uiso 1 1 calc R . .
C24 C 0.8779(3) 0.6380(4) 0.7638(3) 0.0543(11) Uani 1 1 d . . .
H24A H 0.9511 0.6258 0.7772 0.081 Uiso 1 1 calc R . .
H24B H 0.8803 0.6781 0.6967 0.081 Uiso 1 1 calc R . .
H24C H 0.8451 0.5794 0.7834 0.081 Uiso 1 1 calc R . .
C25 C 0.7110(3) 0.4415(2) 0.6833(2) 0.0299(6) Uani 1 1 d . . .
C26 C 0.6570(3) 0.3549(3) 0.7354(3) 0.0383(7) Uani 1 1 d . . .
C27 C 0.7159(4) 0.2722(3) 0.7429(3) 0.0476(9) Uani 1 1 d . . .
H27A H 0.6809 0.2146 0.7777 0.057 Uiso 1 1 calc R . .
C28 C 0.8242(4) 0.2747(3) 0.6998(3) 0.0500(10) Uani 1 1 d . . .
H28A H 0.8621 0.2192 0.7063 0.060 Uiso 1 1 calc R . .
C29 C 0.8755(3) 0.3595(3) 0.6473(3) 0.0416(8) Uani 1 1 d . . .
H29A H 0.9483 0.3610 0.6174 0.050 Uiso 1 1 calc R . .
C30 C 0.8214(3) 0.4436(3) 0.6376(2) 0.0334(7) Uani 1 1 d . . .
C31 C 0.5372(3) 0.3517(3) 0.7787(3) 0.0527(10) Uani 1 1 d . . .
H31A H 0.5137 0.2876 0.8113 0.079 Uiso 1 1 calc R . .
H31B H 0.4953 0.3897 0.7293 0.079 Uiso 1 1 calc R . .
H31C H 0.5263 0.3758 0.8231 0.079 Uiso 1 1 calc R . .
C32 C 0.8763(3) 0.5370(3) 0.5805(3) 0.0431(8) Uani 1 1 d . . .
H32A H 0.9505 0.5280 0.5537 0.065 Uiso 1 1 calc R . .
H32B H 0.8765 0.5640 0.6212 0.065 Uiso 1 1 calc R . .
H32C H 0.8371 0.5788 0.5302 0.065 Uiso 1 1 calc R . .
C33 C 0.7106(3) 0.8279(2) 0.4238(2) 0.0353(7) Uani 1 1 d . . .
C34 C 0.6507(4) 0.8742(3) 0.3488(3) 0.0485(9) Uani 1 1 d . . .
C35 C 0.7056(6) 0.9384(4) 0.2590(3) 0.0696(15) Uani 1 1 d . . .
H35A H 0.6671 0.9685 0.2087 0.084 Uiso 1 1 calc R . .
C36 C 0.8140(6) 0.9584(4) 0.2425(4) 0.0766(17) Uani 1 1 d . . .
H36A H 0.8485 1.0008 0.1819 0.092 Uiso 1 1 calc R . .
C37 C 0.8702(4) 0.9153(4) 0.3161(4) 0.0664(14) Uani 1 1 d . . .
H37A H 0.9435 0.9294 0.3050 0.080 Uiso 1 1 calc R . .
C38 C 0.8211(3) 0.8502(3) 0.4081(3) 0.0461(9) Uani 1 1 d . . .
C39 C 0.5321(5) 0.8577(3) 0.3647(4) 0.0629(13) Uani 1 1 d . . .
H39A H 0.5054 0.8949 0.3059 0.094 Uiso 1 1 calc R . .
H39B H 0.4925 0.8754 0.4113 0.094 Uiso 1 1 calc R . .
H39C H 0.5217 0.7919 0.3871 0.094 Uiso 1 1 calc R . .
C40 C 0.8824(4) 0.8041(3) 0.4904(4) 0.0629(13) Uani 1 1 d . . .
H40A H 0.8351 0.7615 0.5469 0.094 Uiso 1 1 calc R . .
H40B H 0.9058 0.8518 0.5007 0.094 Uiso 1 1 calc R . .
H40C H 0.9454 0.7696 0.4760 0.094 Uiso 1 1 calc R . .
O4 O 0.1594(3) 0.4294(3) 0.7569(3) 0.0669(9) Uani 1 1 d . . .
C41 C 0.1240(6) 0.4042(4) 0.6951(5) 0.0790(18) Uani 1 1 d . . .
H41A H 0.1588 0.4433 0.6297 0.095 Uiso 1 1 calc R . .
H41B H 0.0451 0.4133 0.6993 0.095 Uiso 1 1 calc R . .
C42 C 0.1560(5) 0.3019(4) 0.7263(5) 0.0704(14) Uani 1 1 d . . .
H42A H 0.1840 0.2915 0.6718 0.084 Uiso 1 1 calc R . .
H42B H 0.0939 0.2616 0.7651 0.084 Uiso 1 1 calc R . .
C43 C 0.2459(5) 0.2829(5) 0.7848(4) 0.0739(15) Uani 1 1 d . . .
H43A H 0.2252 0.2335 0.8499 0.089 Uiso 1 1 calc R . .
H43B H 0.3151 0.2649 0.7563 0.089 Uiso 1 1 calc R . .
C44 C 0.2533(5) 0.3757(6) 0.7811(6) 0.099(3) Uani 1 1 d . . .
H44A H 0.2626 0.3655 0.8428 0.119 Uiso 1 1 calc R . .
H44B H 0.3165 0.4089 0.7344 0.119 Uiso 1 1 calc R . .
O5 O 0.1200(4) 0.7091(3) -0.0535(3) 0.0785(12) Uani 1 1 d . . .
C45 C 0.2239(6) 0.7396(6) -0.0641(4) 0.090(2) Uani 1 1 d . . .
H45A H 0.2341 0.8033 -0.1168 0.108 Uiso 1 1 calc R . .
H45B H 0.2800 0.6984 -0.0776 0.108 Uiso 1 1 calc R . .
C46 C 0.2330(5) 0.7377(5) 0.0260(4) 0.0679(13) Uani 1 1 d . . .
H46A H 0.3047 0.7140 0.0426 0.081 Uiso 1 1 calc R . .
H46B H 0.2200 0.8002 0.0208 0.081 Uiso 1 1 calc R . .
C47 C 0.1457(6) 0.6724(6) 0.0972(4) 0.095(2) Uani 1 1 d . . .
H47A H 0.1778 0.6131 0.1398 0.114 Uiso 1 1 calc R . .
H47B H 0.1015 0.7002 0.1347 0.114 Uiso 1 1 calc R . .
C48 C 0.0792(8) 0.6572(7) 0.0441(5) 0.127(4) Uani 1 1 d . . .
H48A H 0.0804 0.5905 0.0627 0.152 Uiso 1 1 calc R . .
H48B H 0.0038 0.6770 0.0582 0.152 Uiso 1 1 calc R . .
O6 O 0.1544(4) 0.8998(3) 0.4713(3) 0.0860(13) Uani 1 1 d . . .
C49 C 0.1587(8) 0.9938(5) 0.4514(6) 0.108(3) Uani 1 1 d . . .
H49A H 0.2234 1.0033 0.4692 0.130 Uiso 1 1 calc R . .
H49B H 0.0940 1.0113 0.4854 0.130 Uiso 1 1 calc R . .
C50 C 0.1635(6) 1.0503(5) 0.3456(6) 0.110(3) Uani 1 1 d . . .
H50A H 0.1976 1.1106 0.3196 0.132 Uiso 1 1 calc R . .
H50B H 0.0909 1.0612 0.3295 0.132 Uiso 1 1 calc R . .
C51 C 0.2336(8) 0.9867(6) 0.3104(5) 0.110(3) Uani 1 1 d . . .
H51A H 0.2054 0.9854 0.2603 0.132 Uiso 1 1 calc R . .
H51B H 0.3092 1.0062 0.2872 0.132 Uiso 1 1 calc R . .
C52 C 0.2231(9) 0.8929(5) 0.3989(6) 0.136(4) Uani 1 1 d . . .
H52A H 0.1957 0.8474 0.3869 0.163 Uiso 1 1 calc R . .
H52B H 0.2947 0.8705 0.4164 0.163 Uiso 1 1 calc R . .

loop_
_atom_site_aniso_label
_atom_site_aniso_U_11
_atom_site_aniso_U_22
_atom_site_aniso_U_33
_atom_site_aniso_U_23
_atom_site_aniso_U_13
_atom_site_aniso_U_12
Sm1 0.01628(10) 0.03417(10) 0.02762(10) -0.01605(7) -0.00527(6) 0.00087(6)
O1 0.0258(11) 0.0411(12) 0.0327(11) -0.0186(10) -0.0107(9) -0.0001(9)
O2 0.0292(12) 0.0408(12) 0.0399(13) -0.0232(11) -0.0090(10) 0.0057(9)
O3 0.0317(12) 0.0409(12) 0.0327(12) -0.0172(10) -0.0040(9) -0.0018(10)
N5 0.0194(12) 0.0428(14) 0.0330(13) -0.0238(12) -0.0051(10) 0.0001(10)
N4 0.0176(11) 0.0315(12) 0.0269(12) -0.0125(10) -0.0069(9) 0.0028(9)
N6 0.0183(11) 0.0389(13) 0.0280(12) -0.0184(11) -0.0059(9) -0.0013(10)
N2 0.0174(11) 0.0340(12) 0.0258(12) -0.0131(10) -0.0056(9) -0.0001(9)
N1 0.0180(11) 0.0360(13) 0.0263(12) -0.0127(10) -0.0064(9) 0.0015(9)
N3 0.0185(11) 0.0327(12) 0.0301(12) -0.0139(10) -0.0057(9) -0.0006(9)
C1 0.0179(12) 0.0315(14) 0.0230(13) -0.0132(11) -0.0056(10) 0.0004(10)
C2 0.0284(17) 0.052(2) 0.0318(16) -0.0144(15) -0.0133(13) 0.0054(14)
C3 0.0268(15) 0.0374(15) 0.0265(14) -0.0155(12) -0.0090(12) 0.0012(12)
C4 0.0286(16) 0.0427(17) 0.0243(14) -0.0108(13) -0.0070(12) -0.0039(13)
C5 0.0253(15) 0.0366(15) 0.0238(13) -0.0145(12) -0.0039(11) -0.0049(12)
C6 0.0250(16) 0.0502(19) 0.0310(16) -0.0128(14) -0.0038(12) -0.0070(14)
C7 0.0299(17) 0.0346(16) 0.049(2) -0.0146(15) -0.0068(15) -0.0044(13)
C8 0.0286(16) 0.0323(15) 0.0288(15) -0.0112(12) -0.0068(12) 0.0003(12)
C9 0.0314(17) 0.0289(15) 0.0436(19) -0.0143(14) -0.0062(14) 0.0035(12)
C10 0.0247(15) 0.0321(15) 0.0284(14) -0.0126(12) -0.0052(11) 0.0049(11)
C11 0.0236(16) 0.0389(17) 0.0460(19) -0.0188(15) -0.0036(13) 0.0064(13)
C12 0.0329(18) 0.064(2) 0.046(2) -0.0402(19) 0.0001(15) -0.0039(16)
C13 0.0292(16) 0.0405(16) 0.0338(16) -0.0239(14) -0.0061(12) -0.0007(13)
C14 0.0317(17) 0.0488(19) 0.0351(16) -0.0273(15) -0.0114(13) 0.0019(14)
C15 0.0271(15) 0.0348(15) 0.0289(14) -0.0164(12) -0.0124(12) -0.0006(12)
C16 0.0253(16) 0.0509(19) 0.0407(18) -0.0255(16) -0.0144(13) 0.0018(13)
C17 0.0265(15) 0.0315(14) 0.0237(13) -0.0089(11) -0.0073(11) -0.0024(11)
C18 0.0412(19) 0.0402(17) 0.0328(16) -0.0169(14) -0.0131(14) 0.0057(14)
C19 0.073(3) 0.061(3) 0.052(2) -0.039(2) -0.025(2) 0.015(2)
C20 0.072(3) 0.069(3) 0.057(3) -0.036(2) -0.034(2) -0.002(2)
C21 0.038(2) 0.057(2) 0.042(2) -0.0149(17) -0.0195(16) -0.0073(17)
C22 0.0263(16) 0.0426(17) 0.0276(15) -0.0091(13) -0.0083(12) -0.0035(13)
C23 0.042(2) 0.068(3) 0.042(2) -0.028(2) -0.0099(16) 0.0166(19)
C24 0.0325(19) 0.085(3) 0.046(2) -0.032(2) -0.0140(16) 0.014(2)
C25 0.0290(16) 0.0377(16) 0.0302(15) -0.0204(13) -0.0116(12) 0.0043(12)
C26 0.0387(19) 0.0450(19) 0.0385(18) -0.0239(15) -0.0102(14) -0.0019(15)
C27 0.058(2) 0.0392(18) 0.051(2) -0.0241(17) -0.0149(19) 0.0007(17)
C28 0.057(3) 0.046(2) 0.059(2) -0.0336(19) -0.020(2) 0.0138(18)
C29 0.0342(18) 0.057(2) 0.048(2) -0.0366(18) -0.0130(15) 0.0108(16)
C30 0.0297(16) 0.0461(18) 0.0347(16) -0.0268(15) -0.0098(13) 0.0043(13)
C31 0.040(2) 0.063(3) 0.064(3) -0.039(2) 0.0002(19) -0.0124(19)
C32 0.0379(19) 0.054(2) 0.044(2) -0.0306(18) -0.0011(15) -0.0035(16)
C33 0.0384(18) 0.0356(16) 0.0332(16) -0.0197(14) 0.0011(13) -0.0038(13)
C34 0.067(3) 0.0421(19) 0.0378(19) -0.0188(16) -0.0126(18) -0.0022(18)
C35 0.112(5) 0.057(3) 0.033(2) -0.0167(19) -0.011(2) -0.005(3)
C36 0.102(5) 0.063(3) 0.042(3) -0.018(2) 0.022(3) -0.019(3)
C37 0.052(3) 0.057(3) 0.073(3) -0.029(2) 0.025(2) -0.016(2)
C38 0.041(2) 0.0388(18) 0.054(2) -0.0224(17) 0.0036(17) -0.0034(15)
C39 0.074(3) 0.054(2) 0.066(3) -0.023(2) -0.038(3) 0.005(2)
C40 0.036(2) 0.048(2) 0.096(4) -0.025(2) -0.020(2) -0.0039(17)
O4 0.076(2) 0.074(2) 0.074(2) -0.0457(19) -0.0344(19) 0.0077(18)
C41 0.107(5) 0.071(3) 0.085(4) -0.043(3) -0.051(4) -0.005(3)
C42 0.063(3) 0.071(3) 0.097(4) -0.051(3) -0.027(3) 0.002(3)
C43 0.068(3) 0.086(4) 0.074(3) -0.043(3) -0.023(3) 0.017(3)
C44 0.070(4) 0.156(7) 0.153(7) -0.131(6) -0.056(4) 0.042(4)
O5 0.080(3) 0.106(3) 0.053(2) -0.029(2) -0.0245(19) -0.028(2)
C45 0.091(5) 0.123(5) 0.057(3) -0.031(3) -0.019(3) -0.045(4)
C46 0.057(3) 0.095(4) 0.070(3) -0.050(3) -0.020(2) 0.001(3)
C47 0.086(4) 0.147(6) 0.049(3) -0.038(4) -0.014(3) -0.029(4)
C48 0.140(7) 0.185(9) 0.057(4) -0.041(5) -0.008(4) -0.098(7)
O6 0.108(4) 0.065(2) 0.066(2) -0.0174(19) -0.001(2) -0.029(2)
C49 0.131(7) 0.064(4) 0.099(5) -0.021(4) -0.001(5) -0.008(4)
C50 0.060(4) 0.075(4) 0.123(6) 0.012(4) -0.024(4) 0.000(3)
C51 0.140(8) 0.101(5) 0.055(4) -0.012(4) -0.005(4) -0.021(5)
C52 0.164(9) 0.061(4) 0.108(6) -0.012(4) 0.047(6) 0.003(5)

loop_
_atom_type_symbol
_atom_type_description
_atom_type_scat_dispersion_real
_atom_type_scat_dispersion_imag
_atom_type_scat_source
C C 0.0033 0.0016 'International Tables Vol C Tables 4.2.6.8 and 6.1.1.4'
H H 0.0000 0.0000 'International Tables Vol C Tables 4.2.6.8 and 6.1.1.4'
N N 0.0061 0.0033 'International Tables Vol C Tables 4.2.6.8 and 6.1.1.4'
O O 0.0106 0.0060 'International Tables Vol C Tables 4.2.6.8 and 6.1.1.4'
Sm Sm -0.1638 3.4418 'International Tables Vol C Tables 4.2.6.8 and 6.1.1.4'

loop_
_geom_angle_atom_site_label_1
_geom_angle_atom_site_label_2
_geom_angle_atom_site_label_3
_geom_angle
_geom_angle_site_symmetry_1
_geom_angle_site_symmetry_3
_geom_angle_publ_flag
O3 Sm1 O2 107.59(9) . . ?
O3 Sm1 O1 106.15(9) . . ?
O2 Sm1 O1 107.28(9) . . ?
O3 Sm1 N1 153.75(9) . . ?
O2 Sm1 N1 88.83(9) . . ?
O1 Sm1 N1 87.46(9) . . ?
O3 Sm1 N3 87.87(9) . . ?
O2 Sm1 N3 152.15(9) . . ?
O1 Sm1 N3 89.62(8) . . ?
N1 Sm1 N3 69.53(8) . . ?
O3 Sm1 N5 90.89(9) . . ?
O2 Sm1 N5 87.40(9) . . ?
O1 Sm1 N5 152.27(9) . . ?
N1 Sm1 N5 69.03(8) . . ?
N3 Sm1 N5 68.91(8) . . ?
C17 O1 Sm1 178.5(2) . . ?
C25 O2 Sm1 173.6(2) . . ?
C33 O3 Sm1 176.5(2) . . ?
C13 N5 N6 104.9(3) . . ?
C13 N5 Sm1 128.0(2) . . ?
N6 N5 Sm1 125.98(18) . . ?
C10 N4 N3 112.0(3) . . ?
C10 N4 C1 128.2(3) . . ?
N3 N4 C1 119.8(2) . . ?
N5 N6 C15 112.6(2) . . ?
N5 N6 C1 120.2(2) . . ?
C15 N6 C1 126.9(3) . . ?
N1 N2 C5 112.6(2) . . ?
N1 N2 C1 119.7(2) . . ?
C5 N2 C1 127.7(2) . . ?
C3 N1 N2 105.0(2) . . ?
C3 N1 Sm1 128.1(2) . . ?
N2 N1 Sm1 126.62(18) . . ?
C8 N3 N4 105.1(3) . . ?
C8 N3 Sm1 128.4(2) . . ?
N4 N3 Sm1 126.05(18) . . ?
N4 C1 N6 111.8(2) . . ?
N4 C1 N2 111.9(2) . . ?
N6 C1 N2 111.1(2) . . ?
N1 C3 C4 110.4(3) . . ?
N1 C3 C2 120.0(3) . . ?
C4 C3 C2 129.6(3) . . ?
C5 C4 C3 106.6(3) . . ?
N2 C5 C4 105.4(3) . . ?
N2 C5 C6 124.1(3) . . ?
C4 C5 C6 130.5(3) . . ?
N3 C8 C9 110.6(3) . . ?
N3 C8 C7 120.1(3) . . ?
C9 C8 C7 129.2(3) . . ?
C10 C9 C8 106.3(3) . . ?
N4 C10 C9 105.9(3) . . ?
N4 C10 C11 123.2(3) . . ?
C9 C10 C11 130.9(3) . . ?
N5 C13 C14 110.9(3) . . ?
N5 C13 C12 119.7(3) . . ?
C14 C13 C12 129.4(3) . . ?
C15 C14 C13 106.3(3) . . ?
N6 C15 C14 105.3(3) . . ?
N6 C15 C16 123.6(3) . . ?
C14 C15 C16 131.1(3) . . ?
O1 C17 C18 121.3(3) . . ?
O1 C17 C22 119.6(3) . . ?
C18 C17 C22 119.1(3) . . ?
C19 C18 C17 118.7(4) . . ?
C19 C18 C23 120.6(4) . . ?
C17 C18 C23 120.7(3) . . ?
C20 C19 C18 122.2(4) . . ?
C19 C20 C21 119.1(4) . . ?
C20 C21 C22 121.2(4) . . ?
C21 C22 C17 119.7(4) . . ?
C21 C22 C24 121.7(3) . . ?
C17 C22 C24 118.6(3) . . ?
O2 C25 C26 121.5(3) . . ?
O2 C25 C30 119.2(3) . . ?
C26 C25 C30 119.3(3) . . ?
C27 C26 C25 118.8(4) . . ?
C27 C26 C31 120.8(4) . . ?
C25 C26 C31 120.4(3) . . ?
C28 C27 C26 121.5(4) . . ?
C29 C28 C27 119.5(4) . . ?
C28 C29 C30 121.6(4) . . ?
C29 C30 C25 119.4(3) . . ?
C29 C30 C32 122.3(3) . . ?
C25 C30 C32 118.3(3) . . ?
O3 C33 C34 120.8(3) . . ?
O3 C33 C38 119.3(3) . . ?
C34 C33 C38 119.9(4) . . ?
C35 C34 C33 118.1(5) . . ?
C35 C34 C39 120.7(5) . . ?
C33 C34 C39 121.2(4) . . ?
C36 C35 C34 122.4(5) . . ?
C37 C36 C35 119.1(4) . . ?
C36 C37 C38 122.0(5) . . ?
C37 C38 C33 118.6(4) . . ?
C37 C38 C40 122.1(4) . . ?
C33 C38 C40 119.3(4) . . ?
C44 O4 C41 105.5(4) . . ?
O4 C41 C42 107.4(5) . . ?
C41 C42 C43 103.6(4) . . ?
C44 C43 C42 103.0(5) . . ?
O4 C44 C43 109.9(5) . . ?
C45 O5 C48 107.9(4) . . ?
O5 C45 C46 108.4(5) . . ?
C47 C46 C45 103.3(5) . . ?
C48 C47 C46 106.6(5) . . ?
O5 C48 C47 109.5(6) . . ?
C52 O6 C49 105.7(6) . . ?
O6 C49 C50 104.3(7) . . ?
C49 C50 C51 102.1(6) . . ?
C52 C51 C50 101.6(6) . . ?
O6 C52 C51 110.9(7) . . ?

loop_
_geom_bond_atom_site_label_1
_geom_bond_atom_site_label_2
_geom_bond_distance
_geom_bond_site_symmetry_2
_geom_bond_publ_flag
Sm1 O3 2.180(2) . ?
Sm1 O2 2.180(2) . ?
Sm1 O1 2.181(2) . ?
Sm1 N1 2.558(3) . ?
Sm1 N3 2.568(3) . ?
Sm1 N5 2.569(3) . ?
O1 C17 1.325(4) . ?
O2 C25 1.328(4) . ?
O3 C33 1.331(4) . ?
N5 C13 1.330(4) . ?
N5 N6 1.356(4) . ?
N4 C10 1.361(4) . ?
N4 N3 1.368(3) . ?
N4 C1 1.433(4) . ?
N6 C15 1.363(4) . ?
N6 C1 1.451(4) . ?
N2 N1 1.357(3) . ?
N2 C5 1.357(4) . ?
N2 C1 1.457(4) . ?
N1 C3 1.335(4) . ?
N3 C8 1.327(4) . ?
C2 C3 1.487(4) . ?
C3 C4 1.402(5) . ?
C4 C5 1.375(4) . ?
C5 C6 1.488(4) . ?
C7 C8 1.495(5) . ?
C8 C9 1.408(5) . ?
C9 C10 1.370(5) . ?
C10 C11 1.493(4) . ?
C12 C13 1.499(5) . ?
C13 C14 1.401(5) . ?
C14 C15 1.376(5) . ?
C15 C16 1.484(4) . ?
C17 C18 1.407(5) . ?
C17 C22 1.415(5) . ?
C18 C19 1.396(6) . ?
C18 C23 1.502(5) . ?
C19 C20 1.370(7) . ?
C20 C21 1.383(7) . ?
C21 C22 1.386(5) . ?
C22 C24 1.483(6) . ?
C25 C26 1.408(5) . ?
C25 C30 1.412(5) . ?
C26 C27 1.407(6) . ?
C26 C31 1.504(6) . ?
C27 C28 1.378(6) . ?
C28 C29 1.369(6) . ?
C29 C30 1.393(5) . ?
C30 C32 1.499(5) . ?
C33 C34 1.408(6) . ?
C33 C38 1.409(6) . ?
C34 C35 1.400(7) . ?
C34 C39 1.484(7) . ?
C35 C36 1.372(9) . ?
C36 C37 1.361(9) . ?
C37 C38 1.402(6) . ?
C38 C40 1.510(7) . ?
O4 C44 1.375(7) . ?
O4 C41 1.426(6) . ?
C41 C42 1.505(8) . ?
C42 C43 1.539(8) . ?
C43 C44 1.493(9) . ?
O5 C45 1.395(7) . ?
O5 C48 1.399(8) . ?
C45 C46 1.489(7) . ?
C46 C47 1.485(9) . ?
C47 C48 1.445(9) . ?
O6 C52 1.344(9) . ?
O6 C49 1.402(8) . ?
C49 C50 1.502(11) . ?
C50 C51 1.514(12) . ?
C51 C52 1.497(9) . ?

loop_
_geom_torsion_atom_site_label_1
_geom_torsion_atom_site_label_2
_geom_torsion_atom_site_label_3
_geom_torsion_atom_site_label_4
_geom_torsion
_geom_torsion_site_symmetry_1
_geom_torsion_site_symmetry_2
_geom_torsion_site_symmetry_3
_geom_torsion_site_symmetry_4
_geom_torsion_publ_flag
O3 Sm1 O1 C17 -95(8) . . . . ?
O2 Sm1 O1 C17 20(8) . . . . ?
N1 Sm1 O1 C17 108(8) . . . . ?
N3 Sm1 O1 C17 178(100) . . . . ?
N5 Sm1 O1 C17 140(8) . . . . ?
O3 Sm1 O2 C25 35.6(19) . . . . ?
O1 Sm1 O2 C25 -78.2(19) . . . . ?
N1 Sm1 O2 C25 -165.2(19) . . . . ?
N3 Sm1 O2 C25 156.7(18) . . . . ?
N5 Sm1 O2 C25 125.7(19) . . . . ?
O2 Sm1 O3 C33 -100(4) . . . . ?
O1 Sm1 O3 C33 15(4) . . . . ?
N1 Sm1 O3 C33 134(4) . . . . ?
N3 Sm1 O3 C33 104(4) . . . . ?
N5 Sm1 O3 C33 173(4) . . . . ?
O3 Sm1 N5 C13 44.3(3) . . . . ?
O2 Sm1 N5 C13 -63.3(3) . . . . ?
O1 Sm1 N5 C13 173.2(2) . . . . ?
N1 Sm1 N5 C13 -153.0(3) . . . . ?
N3 Sm1 N5 C13 131.7(3) . . . . ?
O3 Sm1 N5 N6 -121.7(2) . . . . ?
O2 Sm1 N5 N6 130.7(2) . . . . ?
O1 Sm1 N5 N6 7.1(4) . . . . ?
N1 Sm1 N5 N6 40.9(2) . . . . ?
N3 Sm1 N5 N6 -34.4(2) . . . . ?
C13 N5 N6 C15 -1.1(4) . . . . ?
Sm1 N5 N6 C15 167.5(2) . . . . ?
C13 N5 N6 C1 -174.8(3) . . . . ?
Sm1 N5 N6 C1 -6.2(4) . . . . ?
C5 N2 N1 C3 0.3(3) . . . . ?
C1 N2 N1 C3 -179.9(3) . . . . ?
C5 N2 N1 Sm1 174.6(2) . . . . ?
C1 N2 N1 Sm1 -5.6(4) . . . . ?
O3 Sm1 N1 C3 -179.5(2) . . . . ?
O2 Sm1 N1 C3 50.5(3) . . . . ?
O1 Sm1 N1 C3 -56.8(3) . . . . ?
N3 Sm1 N1 C3 -147.4(3) . . . . ?
N5 Sm1 N1 C3 138.2(3) . . . . ?
O3 Sm1 N1 N2 7.4(4) . . . . ?
O2 Sm1 N1 N2 -122.5(2) . . . . ?
O1 Sm1 N1 N2 130.1(2) . . . . ?
N3 Sm1 N1 N2 39.6(2) . . . . ?
N5 Sm1 N1 N2 -34.9(2) . . . . ?
C10 N4 N3 C8 0.2(3) . . . . ?
C1 N4 N3 C8 179.5(3) . . . . ?
C10 N4 N3 Sm1 173.1(2) . . . . ?
C1 N4 N3 Sm1 -7.6(4) . . . . ?
O3 Sm1 N3 C8 -55.3(3) . . . . ?
O2 Sm1 N3 C8 179.5(2) . . . . ?
O1 Sm1 N3 C8 50.9(3) . . . . ?
N1 Sm1 N3 C8 138.4(3) . . . . ?
N5 Sm1 N3 C8 -147.0(3) . . . . ?
O3 Sm1 N3 N4 133.5(2) . . . . ?
O2 Sm1 N3 N4 8.2(3) . . . . ?
O1 Sm1 N3 N4 -120.4(2) . . . . ?
N1 Sm1 N3 N4 -32.9(2) . . . . ?
N5 Sm1 N3 N4 41.7(2) . . . . ?
C10 N4 C1 N6 120.9(3) . . . . ?
N3 N4 C1 N6 -58.2(3) . . . . ?
C10 N4 C1 N2 -113.8(3) . . . . ?
N3 N4 C1 N2 67.1(3) . . . . ?
N5 N6 C1 N4 66.6(3) . . . . ?
C15 N6 C1 N4 -106.1(3) . . . . ?
N5 N6 C1 N2 -59.1(3) . . . . ?
C15 N6 C1 N2 128.2(3) . . . . ?
N1 N2 C1 N4 -59.7(3) . . . . ?
C5 N2 C1 N4 120.1(3) . . . . ?
N1 N2 C1 N6 66.0(3) . . . . ?
C5 N2 C1 N6 -114.3(3) . . . . ?
N2 N1 C3 C4 -0.1(4) . . . . ?
Sm1 N1 C3 C4 -174.3(2) . . . . ?
N2 N1 C3 C2 179.6(3) . . . . ?
Sm1 N1 C3 C2 5.3(5) . . . . ?
N1 C3 C4 C5 -0.1(4) . . . . ?
C2 C3 C4 C5 -179.8(3) . . . . ?
N1 N2 C5 C4 -0.4(4) . . . . ?
C1 N2 C5 C4 179.9(3) . . . . ?
N1 N2 C5 C6 180.0(3) . . . . ?
C1 N2 C5 C6 0.2(5) . . . . ?
C3 C4 C5 N2 0.3(4) . . . . ?
C3 C4 C5 C6 179.9(3) . . . . ?
N4 N3 C8 C9 -0.3(4) . . . . ?
Sm1 N3 C8 C9 -173.0(2) . . . . ?
N4 N3 C8 C7 178.6(3) . . . . ?
Sm1 N3 C8 C7 5.9(5) . . . . ?
N3 C8 C9 C10 0.3(4) . . . . ?
C7 C8 C9 C10 -178.5(4) . . . . ?
N3 N4 C10 C9 0.0(4) . . . . ?
C1 N4 C10 C9 -179.2(3) . . . . ?
N3 N4 C10 C11 -179.9(3) . . . . ?
C1 N4 C10 C11 1.0(5) . . . . ?
C8 C9 C10 N4 -0.2(4) . . . . ?
C8 C9 C10 C11 179.7(3) . . . . ?
N6 N5 C13 C14 0.3(4) . . . . ?
Sm1 N5 C13 C14 -168.1(2) . . . . ?
N6 N5 C13 C12 179.9(3) . . . . ?
Sm1 N5 C13 C12 11.6(5) . . . . ?
N5 C13 C14 C15 0.6(4) . . . . ?
C12 C13 C14 C15 -179.0(4) . . . . ?
N5 N6 C15 C14 1.5(4) . . . . ?
C1 N6 C15 C14 174.7(3) . . . . ?
N5 N6 C15 C16 -179.1(3) . . . . ?
C1 N6 C15 C16 -5.9(5) . . . . ?
C13 C14 C15 N6 -1.2(4) . . . . ?
C13 C14 C15 C16 179.4(3) . . . . ?
Sm1 O1 C17 C18 -159(8) . . . . ?
Sm1 O1 C17 C22 21(9) . . . . ?
O1 C17 C18 C19 -177.9(3) . . . . ?
C22 C17 C18 C19 2.0(5) . . . . ?
O1 C17 C18 C23 4.1(5) . . . . ?
C22 C17 C18 C23 -175.9(3) . . . . ?
C17 C18 C19 C20 -0.8(7) . . . . ?
C23 C18 C19 C20 177.2(4) . . . . ?
C18 C19 C20 C21 -0.3(8) . . . . ?
C19 C20 C21 C22 0.0(7) . . . . ?
C20 C21 C22 C17 1.3(6) . . . . ?
C20 C21 C22 C24 -179.1(4) . . . . ?
O1 C17 C22 C21 177.6(3) . . . . ?
C18 C17 C22 C21 -2.3(5) . . . . ?
O1 C17 C22 C24 -1.9(5) . . . . ?
C18 C17 C22 C24 178.1(4) . . . . ?
Sm1 O2 C25 C26 -179(100) . . . . ?
Sm1 O2 C25 C30 1(2) . . . . ?
O2 C25 C26 C27 -177.9(3) . . . . ?
C30 C25 C26 C27 2.1(5) . . . . ?
O2 C25 C26 C31 4.5(5) . . . . ?
C30 C25 C26 C31 -175.5(3) . . . . ?
C25 C26 C27 C28 -0.7(6) . . . . ?
C31 C26 C27 C28 176.9(4) . . . . ?
C26 C27 C28 C29 -0.9(6) . . . . ?
C27 C28 C29 C30 1.1(6) . . . . ?
C28 C29 C30 C25 0.4(5) . . . . ?
C28 C29 C30 C32 179.9(4) . . . . ?
O2 C25 C30 C29 178.1(3) . . . . ?
C26 C25 C30 C29 -1.9(5) . . . . ?
O2 C25 C30 C32 -1.5(5) . . . . ?
C26 C25 C30 C32 178.5(3) . . . . ?
Sm1 O3 C33 C34 -154(4) . . . . ?
Sm1 O3 C33 C38 26(4) . . . . ?
O3 C33 C34 C35 -177.6(4) . . . . ?
C38 C33 C34 C35 3.0(6) . . . . ?
O3 C33 C34 C39 4.0(6) . . . . ?
C38 C33 C34 C39 -175.4(4) . . . . ?
C33 C34 C35 C36 -1.1(7) . . . . ?
C39 C34 C35 C36 177.3(5) . . . . ?
C34 C35 C36 C37 -0.7(8) . . . . ?
C35 C36 C37 C38 0.6(8) . . . . ?
C36 C37 C38 C33 1.3(7) . . . . ?
C36 C37 C38 C40 -178.4(5) . . . . ?
O3 C33 C38 C37 177.5(4) . . . . ?
C34 C33 C38 C37 -3.1(6) . . . . ?
O3 C33 C38 C40 -2.8(5) . . . . ?
C34 C33 C38 C40 176.6(4) . . . . ?
C44 O4 C41 C42 32.3(7) . . . . ?
O4 C41 C42 C43 -19.6(7) . . . . ?
C41 C42 C43 C44 0.8(7) . . . . ?
C41 O4 C44 C43 -32.4(8) . . . . ?
C42 C43 C44 O4 19.3(8) . . . . ?
C48 O5 C45 C46 -21.0(9) . . . . ?
O5 C45 C46 C47 20.0(8) . . . . ?
C45 C46 C47 C48 -11.6(9) . . . . ?
C45 O5 C48 C47 13.3(11) . . . . ?
C46 C47 C48 O5 -0.3(11) . . . . ?
C52 O6 C49 C50 39.4(9) . . . . ?
O6 C49 C50 C51 -36.4(9) . . . . ?
C49 C50 C51 C52 19.9(10) . . . . ?
C49 O6 C52 C51 -26.6(12) . . . . ?
C50 C51 C52 O6 2.9(12) . . . . ?
